data_4036492
loop_
_publ_author_name
'De Rosa, Michael'
'Arnold, David'
'Hartline, Douglas'
'Truong, Linda'
'Verner, Roman'
'Wang, Tianwei'
'Westin, Christian'

_publ_section_title
;
 Effect of Bronsted Acids and Bases, and Lewis Acid (Sn(2+)) on the
 Regiochemistry of the Reaction of Amines with
 Trifluoromethyl-\b-diketones: Reaction of 3-Aminopyrrole to Selectively
 Produce Regioisomeric 1H-Pyrrolo[3,2-b]pyridines.
;
_journal_issue 24
_journal_name_full 'The Journal of organic chemistry'
_journal_page_first 12288
_journal_page_last 12299
_journal_paper_doi 10.1021/acs.joc.5b02192
_journal_volume 80
_journal_year 2015
_chemical_formula_moiety 'C14 H9 F3 N2'
_chemical_formula_sum 'C14 H9 F3 N2'
_chemical_formula_weight 262.23
_chemical_melting_point 386.6(5)
_chemical_name_common 5-Methyl-7-(trifluoromethyl)-1H-pyrrolo[3,2-b]pyridine
_chemical_name_systematic 5B
_space_group_IT_number 14
_space_group_name_Hall '-P 2yn'
_space_group_name_H-M_alt 'P 1 21/n 1'
_symmetry_cell_setting monoclinic
_symmetry_space_group_name_H-M 'P 1 21/n 1'
_atom_sites_solution_hydrogens geom
_atom_sites_solution_primary direct
_atom_sites_solution_secondary difmap
_audit_creation_method SHELXL-97
_cell_angle_alpha 90.00
_cell_angle_beta 107.730(11)
_cell_angle_gamma 90.00
_cell_formula_units_Z 8
_cell_length_a 11.813(9)
_cell_length_b 11.294(9)
_cell_length_c 18.965(14)
_cell_measurement_reflns_used 2160
_cell_measurement_temperature 298(2)
_cell_measurement_theta_max 28.549
_cell_measurement_theta_min 2.410
_cell_volume 2410(3)
_computing_cell_refinement 'Bruker SMART'
_computing_data_collection 'Bruker SMART'
_computing_data_reduction 'Bruker SAINT'
_computing_molecular_graphics 'Bruker SHELXTL'
_computing_publication_material 'Bruker SHELXTL'
_computing_structure_refinement 'SHELXL-97 (Sheldrick, 1997)'
_computing_structure_solution 'SHELXS-97 (Sheldrick, 1990)'
_diffrn_ambient_temperature 298(2)
_diffrn_measured_fraction_theta_full 0.954
_diffrn_measured_fraction_theta_max 0.954
_diffrn_measurement_device_type 'CCD area detector'
_diffrn_measurement_method 'phi and omega scans'
_diffrn_radiation_monochromator graphite
_diffrn_radiation_source 'fine-focus sealed tube'
_diffrn_radiation_type MoK\a
_diffrn_radiation_wavelength 0.71073
_diffrn_reflns_av_R_equivalents 0.0732
_diffrn_reflns_av_sigmaI/netI 0.1283
_diffrn_reflns_limit_h_max 15
_diffrn_reflns_limit_h_min -15
_diffrn_reflns_limit_k_max 15
_diffrn_reflns_limit_k_min -12
_diffrn_reflns_limit_l_max 22
_diffrn_reflns_limit_l_min -24
_diffrn_reflns_number 15348
_diffrn_reflns_theta_full 28.54
_diffrn_reflns_theta_max 28.54
_diffrn_reflns_theta_min 2.13
_exptl_absorpt_coefficient_mu 0.120
_exptl_absorpt_correction_T_max 0.9929
_exptl_absorpt_correction_T_min 0.9673
_exptl_absorpt_correction_type multi-scan
_exptl_absorpt_process_details SADABS
_exptl_crystal_colour colorless
_exptl_crystal_density_diffrn 1.446
_exptl_crystal_density_method 'not measured'
_exptl_crystal_description needle
_exptl_crystal_F_000 1072
_exptl_crystal_size_max 0.28
_exptl_crystal_size_mid 0.09
_exptl_crystal_size_min 0.06
_refine_diff_density_max 0.422
_refine_diff_density_min -0.353
_refine_diff_density_rms 0.098
_refine_ls_extinction_coef 0.018(3)
_refine_ls_extinction_expression Fc^*^=kFc[1+0.001xFc^2^\l^3^/sin(2\q)]^-1/4^
_refine_ls_extinction_method SHELXL
_refine_ls_goodness_of_fit_ref 1.096
_refine_ls_hydrogen_treatment mixed
_refine_ls_matrix_type full
_refine_ls_number_parameters 352
_refine_ls_number_reflns 5843
_refine_ls_number_restraints 0
_refine_ls_restrained_S_all 1.096
_refine_ls_R_factor_all 0.2217
_refine_ls_R_factor_gt 0.1161
_refine_ls_shift/su_max 0.001
_refine_ls_shift/su_mean 0.000
_refine_ls_structure_factor_coef Fsqd
_refine_ls_weighting_details 'calc w=1/[\s^2^(Fo^2^)+(0.1378P)^2^+3.4014P] where P=(Fo^2^+2Fc^2^)/3'
_refine_ls_weighting_scheme calc
_refine_ls_wR_factor_gt 0.3044
_refine_ls_wR_factor_ref 0.3475
_reflns_number_gt 2574
_reflns_number_total 5843
_reflns_threshold_expression >2sigma(I)
_cod_data_source_file jo5b02192_si_002.cif
_cod_data_source_block mxd17s
_cod_depositor_comments
;
The following automatic conversions were performed:

data item '_chemical_melting_point' value '113.0-113.9 oC' was
changed to '386.6(5)' -- it was converted from degrees Celsius(C) to
Kelvins(K), the average value was taken and precision was estimated.

data item '_symmetry_cell_setting' value 'Monoclinic' was changed to
'monoclinic' in accordance with the
/home/saulius/struct/COD-crude-data/automatic-downloads/DataCite-retrospective/ACS/depositions/lib/dictionaries/cif_core.dic
dictionary named 'cif_core.dic' version 2.4.2 last updated on
2011-04-26.

Automatic conversion script
Id: cif_fix_values 6909 2019-04-08 15:41:33Z antanas 

2020-07-21
Z value and formula fixed to values more according to usual
chemical conventions.                 miguel
;
_cod_original_formula_sum 'C28 H18 F6 N4'
_cod_original_formula_weight 524.46
_cod_original_formula_moiety 'C28 H18 F6 N4'
_cod_original_formula_units_Z 4
_cod_original_sg_symbol_H-M P2(1)/n
_cod_database_code 4036492

loop_
_symmetry_equiv_pos_as_xyz
'x, y, z'
'-x+1/2, y+1/2, -z+1/2'
'-x, -y, -z'
'x-1/2, -y-1/2, z-1/2'

loop_
_atom_site_label
_atom_site_type_symbol
_atom_site_fract_x
_atom_site_fract_y
_atom_site_fract_z
_atom_site_U_iso_or_equiv
_atom_site_adp_type
_atom_site_occupancy
_atom_site_symmetry_multiplicity
_atom_site_calc_flag
_atom_site_refinement_flags
C1 C 0.6603(5) -0.0710(6) 0.1698(3) 0.0499(15) Uani 1 1 d .
H1 H 0.6148 -0.1033 0.1250 0.060 Uiso 1 1 calc R
C2 C 0.7801(5) -0.0751(5) 0.1955(3) 0.0459(14) Uani 1 1 d .
H2 H 0.8311 -0.1102 0.1727 0.055 Uiso 1 1 calc R
C3 C 0.8120(4) -0.0151(5) 0.2643(3) 0.0369(12) Uani 1 1 d .
C4 C 0.7059(4) 0.0234(5) 0.2771(3) 0.0382(13) Uani 1 1 d .
C5 C 0.7087(4) 0.0830(5) 0.3417(3) 0.0367(12) Uani 1 1 d .
C6 C 0.6025(5) 0.1206(5) 0.3608(3) 0.0414(13) Uani 1 1 d .
C7 C 0.5104(5) 0.1800(5) 0.3109(4) 0.0488(15) Uani 1 1 d .
H7 H 0.5133 0.1948 0.2632 0.059 Uiso 1 1 calc R
C8 C 0.4141(5) 0.2174(6) 0.3314(5) 0.066(2) Uani 1 1 d .
H8 H 0.3525 0.2572 0.2972 0.079 Uiso 1 1 calc R
C9 C 0.4068(6) 0.1972(6) 0.4011(5) 0.068(2) Uani 1 1 d .
H9 H 0.3403 0.2216 0.4137 0.081 Uiso 1 1 calc R
C10 C 0.4985(6) 0.1407(7) 0.4519(4) 0.073(2) Uani 1 1 d .
H10 H 0.4951 0.1277 0.4996 0.087 Uiso 1 1 calc R
C11 C 0.5962(5) 0.1030(6) 0.4323(4) 0.0592(18) Uani 1 1 d .
H11 H 0.6585 0.0654 0.4673 0.071 Uiso 1 1 calc R
C12 C 0.8212(5) 0.1036(5) 0.3884(3) 0.0470(15) Uani 1 1 d .
H12 H 0.8303 0.1435 0.4327 0.056 Uiso 1 1 calc R
C13 C 0.9213(5) 0.0664(5) 0.3712(3) 0.0463(14) Uani 1 1 d .
C14 C 1.0407(5) 0.0986(7) 0.4187(4) 0.0647(19) Uani 1 1 d .
C15 C 0.2330(5) -0.0754(6) 0.3118(3) 0.0519(16) Uani 1 1 d .
H15 H 0.2332 -0.1124 0.3556 0.062 Uiso 1 1 calc R
C16 C 0.3266(5) -0.0724(6) 0.2839(3) 0.0502(15) Uani 1 1 d .
H16 H 0.4011 -0.1060 0.3052 0.060 Uiso 1 1 calc R
C17 C 0.2901(4) -0.0097(5) 0.2174(3) 0.0399(13) Uani 1 1 d .
C18 C 0.1706(4) 0.0271(5) 0.2065(3) 0.0358(12) Uani 1 1 d .
C19 C 0.1106(4) 0.0914(5) 0.1463(3) 0.0370(12) Uani 1 1 d .
C20 C -0.0139(4) 0.1351(5) 0.1318(3) 0.0391(13) Uani 1 1 d .
C21 C -0.0495(5) 0.1878(5) 0.1878(3) 0.0451(14) Uani 1 1 d .
H21 H 0.0042 0.1948 0.2350 0.054 Uiso 1 1 calc R
C22 C -0.1627(5) 0.2296(5) 0.1740(4) 0.0581(18) Uani 1 1 d .
H22 H -0.1852 0.2656 0.2118 0.070 Uiso 1 1 calc R
C23 C -0.2430(6) 0.2187(7) 0.1054(5) 0.073(2) Uani 1 1 d .
H23 H -0.3199 0.2473 0.0963 0.087 Uiso 1 1 calc R
C24 C -0.2099(5) 0.1657(7) 0.0498(4) 0.074(2) Uani 1 1 d .
H24 H -0.2645 0.1583 0.0029 0.088 Uiso 1 1 calc R
C25 C -0.0953(5) 0.1228(6) 0.0631(3) 0.0560(17) Uani 1 1 d .
H25 H -0.0736 0.0856 0.0253 0.067 Uiso 1 1 calc R
C26 C 0.1736(5) 0.1180(5) 0.0967(3) 0.0478(15) Uani 1 1 d .
H26 H 0.1368 0.1592 0.0533 0.057 Uiso 1 1 calc R
C27 C 0.2913(5) 0.0824(5) 0.1126(3) 0.0432(14) Uani 1 1 d .
C28 C 0.3604(6) 0.1215(7) 0.0636(4) 0.0591(18) Uani 1 1 d .
F1 F 1.0412(4) 0.1403(6) 0.4841(3) 0.119(2) Uani 1 1 d .
F2 F 1.1168(4) 0.0095(5) 0.4344(3) 0.1087(19) Uani 1 1 d .
F3 F 1.0932(4) 0.1804(5) 0.3886(3) 0.1143(19) Uani 1 1 d .
F4 F 0.4343(6) 0.2061(6) 0.0930(3) 0.145(3) Uani 1 1 d .
F5 F 0.4292(4) 0.0380(5) 0.0497(3) 0.114(2) Uani 1 1 d .
F6 F 0.2954(4) 0.1556(6) -0.0028(3) 0.121(2) Uani 1 1 d .
N1 N 0.6147(4) -0.0128(4) 0.2184(3) 0.0444(12) Uani 1 1 d .
N2 N 0.9202(4) 0.0077(4) 0.3102(3) 0.0433(12) Uani 1 1 d .
N3 N 0.1387(4) -0.0154(4) 0.2653(3) 0.0454(12) Uani 1 1 d .
N4 N 0.3503(4) 0.0198(4) 0.1704(3) 0.0460(12) Uani 1 1 d .
H1N H 0.529(5) -0.017(5) 0.211(3) 0.046(15) Uiso 1 1 d .
H3N H 0.061(7) -0.011(7) 0.275(4) 0.09(2) Uiso 1 1 d .

loop_
_atom_site_aniso_label
_atom_site_aniso_U_11
_atom_site_aniso_U_22
_atom_site_aniso_U_33
_atom_site_aniso_U_23
_atom_site_aniso_U_13
_atom_site_aniso_U_12
C1 0.042(3) 0.064(4) 0.041(3) -0.017(3) 0.008(3) -0.004(3)
C2 0.042(3) 0.054(4) 0.042(3) -0.007(3) 0.012(3) 0.003(3)
C3 0.032(3) 0.039(3) 0.041(3) 0.006(2) 0.013(2) 0.004(2)
C4 0.031(2) 0.043(3) 0.038(3) 0.003(3) 0.008(2) -0.002(2)
C5 0.031(3) 0.039(3) 0.037(3) -0.001(2) 0.008(2) 0.001(2)
C6 0.040(3) 0.045(3) 0.039(3) -0.004(3) 0.013(3) 0.001(2)
C7 0.042(3) 0.045(4) 0.057(4) -0.003(3) 0.010(3) 0.003(3)
C8 0.046(3) 0.048(4) 0.103(6) -0.008(4) 0.022(4) 0.013(3)
C9 0.051(4) 0.071(5) 0.089(6) -0.018(4) 0.033(4) 0.006(3)
C10 0.067(4) 0.090(6) 0.075(5) -0.023(4) 0.043(4) -0.008(4)
C11 0.049(3) 0.075(5) 0.058(4) -0.001(4) 0.024(3) 0.006(3)
C12 0.038(3) 0.059(4) 0.044(3) -0.009(3) 0.014(3) 0.002(3)
C13 0.036(3) 0.057(4) 0.046(4) 0.002(3) 0.014(3) 0.000(3)
C14 0.041(3) 0.101(6) 0.051(4) -0.009(4) 0.013(3) -0.002(4)
C15 0.048(3) 0.056(4) 0.050(4) 0.014(3) 0.012(3) 0.010(3)
C16 0.037(3) 0.055(4) 0.055(4) 0.007(3) 0.010(3) 0.010(3)
C17 0.025(2) 0.043(3) 0.047(3) 0.004(3) 0.005(2) 0.002(2)
C18 0.027(2) 0.037(3) 0.044(3) 0.005(2) 0.012(2) 0.004(2)
C19 0.029(2) 0.043(3) 0.038(3) 0.002(3) 0.008(2) 0.000(2)
C20 0.028(2) 0.040(3) 0.048(3) 0.011(3) 0.008(2) 0.001(2)
C21 0.040(3) 0.038(3) 0.057(4) -0.002(3) 0.014(3) -0.001(2)
C22 0.052(4) 0.042(4) 0.088(5) 0.014(3) 0.032(4) 0.015(3)
C23 0.040(3) 0.079(5) 0.101(6) 0.041(5) 0.023(4) 0.029(3)
C24 0.035(3) 0.105(6) 0.072(5) 0.027(5) 0.003(3) 0.008(4)
C25 0.040(3) 0.078(5) 0.046(4) 0.002(3) 0.007(3) 0.007(3)
C26 0.032(3) 0.060(4) 0.049(4) 0.009(3) 0.009(3) 0.002(3)
C27 0.036(3) 0.056(4) 0.039(3) 0.004(3) 0.014(3) -0.005(3)
C28 0.046(3) 0.088(5) 0.046(4) 0.012(4) 0.019(3) 0.001(4)
F1 0.055(2) 0.222(6) 0.074(3) -0.077(4) 0.011(2) -0.030(3)
F2 0.050(2) 0.170(5) 0.084(3) -0.014(3) -0.013(2) 0.030(3)
F3 0.065(3) 0.161(5) 0.103(4) 0.001(3) 0.006(3) -0.061(3)
F4 0.162(5) 0.164(6) 0.147(5) -0.037(4) 0.104(4) -0.101(5)
F5 0.095(3) 0.169(5) 0.107(4) 0.032(4) 0.072(3) 0.048(3)
F6 0.085(3) 0.201(6) 0.092(4) 0.071(4) 0.049(3) 0.030(3)
N1 0.030(2) 0.051(3) 0.051(3) -0.006(2) 0.009(2) -0.003(2)
N2 0.030(2) 0.056(3) 0.044(3) 0.004(2) 0.010(2) 0.003(2)
N3 0.032(2) 0.053(3) 0.050(3) 0.010(2) 0.011(2) 0.005(2)
N4 0.031(2) 0.059(3) 0.049(3) -0.004(3) 0.014(2) 0.000(2)

loop_
_atom_type_symbol
_atom_type_description
_atom_type_scat_dispersion_real
_atom_type_scat_dispersion_imag
_atom_type_scat_source
C C 0.0033 0.0016 'International Tables Vol C Tables 4.2.6.8 and 6.1.1.4'
H H 0.0000 0.0000 'International Tables Vol C Tables 4.2.6.8 and 6.1.1.4'
N N 0.0061 0.0033 'International Tables Vol C Tables 4.2.6.8 and 6.1.1.4'
F F 0.0171 0.0103 'International Tables Vol C Tables 4.2.6.8 and 6.1.1.4'

loop_
_geom_angle_atom_site_label_1
_geom_angle_atom_site_label_2
_geom_angle_atom_site_label_3
_geom_angle
C2 C1 N1 111.0(5)
C2 C1 H1 124.5
N1 C1 H1 124.5
C1 C2 C3 105.7(5)
C1 C2 H2 127.1
C3 C2 H2 127.1
N2 C3 C4 123.5(5)
N2 C3 C2 128.8(5)
C4 C3 C2 107.7(5)
N1 C4 C5 132.0(5)
N1 C4 C3 106.9(5)
C5 C4 C3 121.0(5)
C12 C5 C4 114.2(5)
C12 C5 C6 121.4(5)
C4 C5 C6 124.4(5)
C7 C6 C11 118.2(5)
C7 C6 C5 121.7(5)
C11 C6 C5 120.0(5)
C8 C7 C6 120.2(6)
C8 C7 H7 119.9
C6 C7 H7 119.9
C9 C8 C7 121.5(7)
C9 C8 H8 119.3
C7 C8 H8 119.3
C8 C9 C10 119.2(6)
C8 C9 H9 120.4
C10 C9 H9 120.4
C9 C10 C11 120.1(7)
C9 C10 H10 120.0
C11 C10 H10 120.0
C10 C11 C6 120.8(6)
C10 C11 H11 119.6
C6 C11 H11 119.6
C5 C12 C13 121.6(5)
C5 C12 H12 119.2
C13 C12 H12 119.2
N2 C13 C12 125.0(5)
N2 C13 C14 114.2(5)
C12 C13 C14 120.7(6)
F1 C14 F2 104.5(6)
F1 C14 F3 106.6(7)
F2 C14 F3 104.6(6)
F1 C14 C13 113.0(5)
F2 C14 C13 114.2(6)
F3 C14 C13 113.2(6)
C16 C15 N3 109.6(5)
C16 C15 H15 125.2
N3 C15 H15 125.2
C15 C16 C17 107.4(5)
C15 C16 H16 126.3
C17 C16 H16 126.3
N4 C17 C16 130.2(5)
N4 C17 C18 122.3(5)
C16 C17 C18 107.4(5)
C19 C18 N3 132.1(4)
C19 C18 C17 121.3(5)
N3 C18 C17 106.7(4)
C18 C19 C26 115.6(5)
C18 C19 C20 124.4(5)
C26 C19 C20 120.0(5)
C25 C20 C21 118.9(5)
C25 C20 C19 120.5(5)
C21 C20 C19 120.6(5)
C22 C21 C20 120.5(6)
C22 C21 H21 119.8
C20 C21 H21 119.8
C23 C22 C21 120.5(6)
C23 C22 H22 119.7
C21 C22 H22 119.7
C22 C23 C24 119.8(6)
C22 C23 H23 120.1
C24 C23 H23 120.1
C23 C24 C25 120.3(6)
C23 C24 H24 119.8
C25 C24 H24 119.8
C20 C25 C24 120.0(6)
C20 C25 H25 120.0
C24 C25 H25 120.0
C27 C26 C19 119.7(5)
C27 C26 H26 120.2
C19 C26 H26 120.2
N4 C27 C26 125.3(5)
N4 C27 C28 115.6(5)
C26 C27 C28 119.1(5)
F4 C28 F6 108.3(7)
F4 C28 F5 103.6(6)
F6 C28 F5 103.4(6)
F4 C28 C27 112.2(6)
F6 C28 C27 114.5(5)
F5 C28 C27 113.8(6)
C4 N1 C1 108.7(4)
C4 N1 H1N 132(3)
C1 N1 H1N 119(3)
C13 N2 C3 114.7(4)
C18 N3 C15 109.0(4)
C18 N3 H3N 129(4)
C15 N3 H3N 122(4)
C27 N4 C17 115.8(4)

loop_
_geom_bond_atom_site_label_1
_geom_bond_atom_site_label_2
_geom_bond_distance
C1 C2 1.350(7)
C1 N1 1.369(7)
C1 H1 0.9300
C2 C3 1.417(8)
C2 H2 0.9300
C3 N2 1.334(6)
C3 C4 1.415(7)
C4 N1 1.355(7)
C4 C5 1.389(7)
C5 C12 1.374(7)
C5 C6 1.470(7)
C6 C7 1.379(8)
C6 C11 1.396(8)
C7 C8 1.376(8)
C7 H7 0.9300
C8 C9 1.369(10)
C8 H8 0.9300
C9 C10 1.368(10)
C9 H9 0.9300
C10 C11 1.382(8)
C10 H10 0.9300
C11 H11 0.9300
C12 C13 1.385(7)
C12 H12 0.9300
C13 N2 1.330(7)
C13 C14 1.470(8)
C14 F1 1.326(8)
C14 F2 1.322(8)
C14 F3 1.333(8)
C15 C16 1.364(8)
C15 N3 1.370(7)
C15 H15 0.9300
C16 C17 1.396(8)
C16 H16 0.9300
C17 N4 1.339(7)
C17 C18 1.424(6)
C18 C19 1.356(7)
C18 N3 1.369(7)
C19 C26 1.398(7)
C19 C20 1.495(7)
C20 C25 1.370(8)
C20 C21 1.390(8)
C21 C22 1.367(8)
C21 H21 0.9300
C22 C23 1.362(10)
C22 H22 0.9300
C23 C24 1.369(10)
C23 H23 0.9300
C24 C25 1.387(8)
C24 H24 0.9300
C25 H25 0.9300
C26 C27 1.390(7)
C26 H26 0.9300
C27 N4 1.314(7)
C27 C28 1.477(8)
C28 F4 1.300(8)
C28 F6 1.317(7)
C28 F5 1.323(8)
N1 H1N 0.98(5)
N3 H3N 0.99(8)

loop_
_geom_torsion_atom_site_label_1
_geom_torsion_atom_site_label_2
_geom_torsion_atom_site_label_3
_geom_torsion_atom_site_label_4
_geom_torsion
N1 C1 C2 C3 -0.4(7)
C1 C2 C3 N2 -177.7(6)
C1 C2 C3 C4 0.1(7)
N2 C3 C4 N1 178.2(5)
C2 C3 C4 N1 0.3(6)
N2 C3 C4 C5 -3.6(8)
C2 C3 C4 C5 178.4(5)
N1 C4 C5 C12 179.9(6)
C3 C4 C5 C12 2.3(8)
N1 C4 C5 C6 0.8(10)
C3 C4 C5 C6 -176.8(5)
C12 C5 C6 C7 132.7(6)
C4 C5 C6 C7 -48.3(8)
C12 C5 C6 C11 -43.3(8)
C4 C5 C6 C11 135.7(6)
C11 C6 C7 C8 -1.7(9)
C5 C6 C7 C8 -177.8(5)
C6 C7 C8 C9 0.1(10)
C7 C8 C9 C10 1.3(11)
C8 C9 C10 C11 -1.0(11)
C9 C10 C11 C6 -0.6(11)
C7 C6 C11 C10 2.0(9)
C5 C6 C11 C10 178.2(6)
C4 C5 C12 C13 -0.3(8)
C6 C5 C12 C13 178.8(5)
C5 C12 C13 N2 -0.8(10)
C5 C12 C13 C14 174.4(6)
N2 C13 C14 F1 -170.1(6)
C12 C13 C14 F1 14.2(10)
N2 C13 C14 F2 -50.9(8)
C12 C13 C14 F2 133.4(6)
N2 C13 C14 F3 68.6(8)
C12 C13 C14 F3 -107.1(7)
N3 C15 C16 C17 -0.6(7)
C15 C16 C17 N4 178.1(6)
C15 C16 C17 C18 0.8(7)
N4 C17 C18 C19 1.9(9)
C16 C17 C18 C19 179.4(5)
N4 C17 C18 N3 -178.3(5)
C16 C17 C18 N3 -0.8(6)
N3 C18 C19 C26 -179.5(6)
C17 C18 C19 C26 0.2(8)
N3 C18 C19 C20 1.5(10)
C17 C18 C19 C20 -178.8(5)
C18 C19 C20 C25 -134.1(6)
C26 C19 C20 C25 47.0(8)
C18 C19 C20 C21 45.3(8)
C26 C19 C20 C21 -133.6(6)
C25 C20 C21 C22 -1.8(8)
C19 C20 C21 C22 178.9(5)
C20 C21 C22 C23 0.9(9)
C21 C22 C23 C24 0.0(10)
C22 C23 C24 C25 0.1(11)
C21 C20 C25 C24 1.9(9)
C19 C20 C25 C24 -178.8(6)
C23 C24 C25 C20 -1.0(11)
C18 C19 C26 C27 -2.4(8)
C20 C19 C26 C27 176.6(5)
C19 C26 C27 N4 3.0(9)
C19 C26 C27 C28 -173.9(6)
N4 C27 C28 F4 -73.2(8)
C26 C27 C28 F4 103.9(7)
N4 C27 C28 F6 162.7(6)
C26 C27 C28 F6 -20.1(10)
N4 C27 C28 F5 44.1(8)
C26 C27 C28 F5 -138.8(6)
C5 C4 N1 C1 -178.4(6)
C3 C4 N1 C1 -0.6(6)
C2 C1 N1 C4 0.7(7)
C12 C13 N2 C3 -0.3(9)
C14 C13 N2 C3 -175.8(5)
C4 C3 N2 C13 2.4(8)
C2 C3 N2 C13 179.9(6)
C19 C18 N3 C15 -179.8(6)
C17 C18 N3 C15 0.5(6)
C16 C15 N3 C18 0.1(7)
C26 C27 N4 C17 -0.8(9)
C28 C27 N4 C17 176.1(5)
C16 C17 N4 C27 -178.4(6)
C18 C17 N4 C27 -1.6(8)
